data_2208486
loop_
_publ_author_name
'Kara, H\"ulya'
'Kara, Derya'
'A\,skun, T\"ulin'
'Yah\,si, Yasemin'
'B\"uy\"ukg\"ung\"or, Orhan'

_publ_section_title
;
 2-Acetyl-3-methyl-4<i>H</i>-1,4-benzothiazine: a redetermination at
 100K
;
_journal_coeditor_code AT2017
_journal_issue 4
_journal_name_full 'Acta Crystallographica Section E'
_journal_page_first o1636
_journal_page_last o1638
_journal_paper_doi 10.1107/S1600536806010622
_journal_volume 62
_journal_year 2006
_chemical_formula_iupac 'C11 H11 N O S'
_chemical_formula_moiety 'C11 H11 N O S'
_chemical_formula_sum 'C11 H11 N O S'
_chemical_formula_weight 205.27
_chemical_name_systematic
;
2-Acetyl-3-methyl-4H-1,4-benzothiazine
;
_space_group_IT_number 14
_symmetry_cell_setting monoclinic
_symmetry_space_group_name_Hall '-P 2ybc'
_symmetry_space_group_name_H-M 'P 1 21/c 1'
_atom_sites_solution_hydrogens geom
_atom_sites_solution_primary direct
_atom_sites_solution_secondary difmap
_cell_angle_alpha 90.00
_cell_angle_beta 97.78(3)
_cell_angle_gamma 90.00
_cell_formula_units_Z 4
_cell_length_a 7.3606(15)
_cell_length_b 7.4968(15)
_cell_length_c 17.375(4)
_cell_measurement_reflns_used 2288
_cell_measurement_temperature 100(2)
_cell_measurement_theta_max 27.45
_cell_measurement_theta_min 2.37
_cell_volume 949.9(4)
_computing_cell_refinement SMART
_computing_data_collection 'SMART (Bruker, 1999)'
_computing_data_reduction 'SAINT (Bruker, 1999)'
_computing_molecular_graphics
;
ORTEP-3 (Farrugia, 1997) and Mercury1.4 (Bruno <i>et al.</i>,
2002;
Taylor & Macrae, 2001)
;
_computing_publication_material 'SHELXTL (Bruker, 1999)'
_computing_structure_refinement 'SHELXL97 (Sheldrick, 1997)'
_computing_structure_solution 'SHELXS97 (Sheldrick, 1997)'
_diffrn_ambient_temperature 100(2)
_diffrn_detector_area_resol_mean 8.192
_diffrn_measured_fraction_theta_full 0.998
_diffrn_measured_fraction_theta_max 0.998
_diffrn_measurement_device_type 'Bruker SMART APEX CCD area-detector'
_diffrn_measurement_method \w
_diffrn_radiation_monochromator graphite
_diffrn_radiation_source 'fine-focus sealed tube'
_diffrn_radiation_type MoK\a
_diffrn_radiation_wavelength 0.71073
_diffrn_reflns_av_R_equivalents 0.0286
_diffrn_reflns_av_sigmaI/netI 0.0335
_diffrn_reflns_limit_h_max 9
_diffrn_reflns_limit_h_min -9
_diffrn_reflns_limit_k_max 9
_diffrn_reflns_limit_k_min -9
_diffrn_reflns_limit_l_max 22
_diffrn_reflns_limit_l_min -21
_diffrn_reflns_number 6163
_diffrn_reflns_theta_full 27.47
_diffrn_reflns_theta_max 27.47
_diffrn_reflns_theta_min 2.37
_diffrn_standards_number 0
_exptl_absorpt_coefficient_mu 0.302
_exptl_absorpt_correction_T_max 0.941
_exptl_absorpt_correction_T_min 0.845
_exptl_absorpt_correction_type multi-scan
_exptl_absorpt_process_details '(SADABS; Sheldrick, 2003)'
_exptl_crystal_colour orange
_exptl_crystal_density_diffrn 1.435
_exptl_crystal_description prism
_exptl_crystal_F_000 432
_exptl_crystal_size_max 0.4
_exptl_crystal_size_mid 0.2
_exptl_crystal_size_min 0.2
_refine_diff_density_max 0.541
_refine_diff_density_min -0.279
_refine_ls_extinction_method none
_refine_ls_goodness_of_fit_ref 1.120
_refine_ls_hydrogen_treatment mixed
_refine_ls_matrix_type full
_refine_ls_number_parameters 132
_refine_ls_number_reflns 2085
_refine_ls_number_restraints 0
_refine_ls_restrained_S_all 1.120
_refine_ls_R_factor_all 0.0566
_refine_ls_R_factor_gt 0.0515
_refine_ls_shift/su_max 0.000
_refine_ls_shift/su_mean 0.000
_refine_ls_structure_factor_coef Fsqd
_refine_ls_weighting_details 'w=1/[\s^2^(Fo^2^)+(0.0528P)^2^+0.4415P] where P=(Fo^2^+2Fc^2^)/3'
_refine_ls_weighting_scheme calc
_refine_ls_wR_factor_gt 0.1170
_refine_ls_wR_factor_ref 0.1200
_reflns_number_gt 1908
_reflns_number_total 2085
_reflns_threshold_expression I>2\s(I)
_cod_data_source_file at2017.cif
_cod_data_source_block I
_cod_depositor_comments
;
The following automatic conversions were performed:
'_symmetry_cell_setting' value 'Monoclinic' changed to 'monoclinic'
according to '/home/saulius/struct/CIF-dictionaries/cif_core.dic'
dictionary named 'cif_core.dic' version 2.4.1 from 2010-06-29.

Automatic conversion script
Id: cif_fix_enum 1527 2010-12-29 10:47:43Z saulius 

The following automatic conversions were performed:

'_symmetry_cell_setting' value 'Monoclinic' changed to 'monoclinic'
according to /home/saulius/struct/CIF-dictionaries/cif_core.dic
dictionary named 'cif_core.dic' version 2.4.1 from 2010-06-29.

Automatic conversion script
Id: cif_fix_values 1715 2011-07-08 13:25:40Z adriana 
;
_cod_database_code 2208486
_cod_database_fobs_code 2208486

loop_
_symmetry_equiv_pos_as_xyz
'x, y, z'
'-x, y+1/2, -z+1/2'
'-x, -y, -z'
'x, -y-1/2, z-1/2'

loop_
_atom_site_type_symbol
_atom_site_label
_atom_site_fract_x
_atom_site_fract_y
_atom_site_fract_z
_atom_site_U_iso_or_equiv
_atom_site_adp_type
_atom_site_calc_flag
_atom_site_refinement_flags
_atom_site_occupancy
S S1 0.43497(7) 0.82108(7) 0.11543(3) 0.01251(17) Uani d . 1
O O1 0.1552(2) 0.7244(2) 0.01159(9) 0.0166(4) Uani d . 1
N N1 0.7922(3) 0.8104(2) 0.03928(11) 0.0134(4) Uani d . 1
C C1 0.8055(3) 0.8879(3) 0.11375(11) 0.0108(4) Uani d . 1
C C2 0.9740(3) 0.9576(3) 0.14694(12) 0.0130(4) Uani d . 1
H H2 1.0764 0.9522 0.1191 0.016 Uiso calc R 1
C C3 0.9932(3) 1.0345(3) 0.22019(13) 0.0149(4) Uani d . 1
H H3 1.1088 1.0799 0.2427 0.018 Uiso calc R 1
C C4 0.8430(3) 1.0453(3) 0.26065(12) 0.0143(4) Uani d . 1
H H4 0.8556 1.0970 0.3110 0.017 Uiso calc R 1
C C5 0.6744(3) 0.9800(3) 0.22688(12) 0.0129(4) Uani d . 1
H H5 0.5713 0.9890 0.2542 0.015 Uiso calc R 1
C C6 0.6541(3) 0.9015(3) 0.15360(12) 0.0108(4) Uani d . 1
C C7 0.4671(3) 0.7596(3) 0.01813(11) 0.0102(4) Uani d . 1
C C8 0.6376(3) 0.7567(3) -0.00609(12) 0.0111(4) Uani d . 1
C C9 0.6742(3) 0.6947(3) -0.08480(12) 0.0146(4) Uani d . 1
H H9A 0.8059 0.7021 -0.0879 0.022 Uiso calc R 1
H H9B 0.6072 0.7707 -0.1249 0.022 Uiso calc R 1
H H9C 0.6332 0.5710 -0.0929 0.022 Uiso calc R 1
C C10 0.2922(3) 0.7086(3) -0.02324(12) 0.0117(4) Uani d . 1
C C11 0.2630(3) 0.6317(3) -0.10406(12) 0.0150(4) Uani d . 1
H H11A 0.1333 0.6011 -0.1181 0.023 Uiso calc R 1
H H11B 0.3380 0.5241 -0.1058 0.023 Uiso calc R 1
H H11C 0.2987 0.7199 -0.1409 0.023 Uiso calc R 1
H H1 0.895(4) 0.798(4) 0.0253(16) 0.018 Uiso d . 1

loop_
_atom_site_aniso_label
_atom_site_aniso_U_11
_atom_site_aniso_U_22
_atom_site_aniso_U_33
_atom_site_aniso_U_12
_atom_site_aniso_U_13
_atom_site_aniso_U_23
S1 0.0076(3) 0.0171(3) 0.0136(3) -0.00184(19) 0.00453(18) -0.0036(2)
O1 0.0075(7) 0.0229(8) 0.0200(8) -0.0006(6) 0.0043(6) -0.0024(6)
N1 0.0069(9) 0.0173(9) 0.0169(9) 0.0002(7) 0.0050(7) -0.0020(7)
C1 0.0076(9) 0.0146(10) 0.0099(9) 0.0013(8) 0.0000(7) 0.0018(8)
C2 0.0080(9) 0.0147(10) 0.0164(10) -0.0009(8) 0.0025(8) 0.0020(8)
C3 0.0101(10) 0.0173(11) 0.0163(10) -0.0001(8) -0.0022(8) 0.0000(8)
C4 0.0144(10) 0.0156(10) 0.0128(10) 0.0008(8) 0.0013(8) 0.0004(8)
C5 0.0119(10) 0.0143(10) 0.0132(10) 0.0003(8) 0.0042(8) 0.0014(8)
C6 0.0093(9) 0.0099(9) 0.0136(10) -0.0001(7) 0.0026(8) 0.0012(8)
C7 0.0093(10) 0.0118(9) 0.0099(9) 0.0005(8) 0.0024(7) 0.0001(8)
C8 0.0098(10) 0.0086(9) 0.0158(10) -0.0004(7) 0.0046(8) 0.0008(8)
C9 0.0126(10) 0.0175(11) 0.0148(10) -0.0012(8) 0.0059(8) -0.0018(8)
C10 0.0100(10) 0.0098(9) 0.0156(10) 0.0012(7) 0.0022(8) 0.0022(8)
C11 0.0123(10) 0.0167(10) 0.0155(10) 0.0009(8) 0.0000(8) -0.0018(8)

loop_
_atom_type_symbol
_atom_type_description
_atom_type_scat_dispersion_real
_atom_type_scat_dispersion_imag
_atom_type_scat_source
C C 0.0033 0.0016 'International Tables Vol C Tables 4.2.6.8 and 6.1.1.4'
H H 0.0000 0.0000 'International Tables Vol C Tables 4.2.6.8 and 6.1.1.4'
N N 0.0061 0.0033 'International Tables Vol C Tables 4.2.6.8 and 6.1.1.4'
O O 0.0106 0.0060 'International Tables Vol C Tables 4.2.6.8 and 6.1.1.4'
S S 0.1246 0.1234 'International Tables Vol C Tables 4.2.6.8 and 6.1.1.4'

loop_
_geom_angle_atom_site_label_1
_geom_angle_atom_site_label_2
_geom_angle_atom_site_label_3
_geom_angle
C6 S1 C7 102.17(10)
C8 N1 C1 127.22(19)
C8 N1 H1 121.5(19)
C1 N1 H1 111.3(19)
C6 C1 C2 119.52(19)
C6 C1 N1 121.72(19)
C2 C1 N1 118.73(19)
C3 C2 C1 120.61(19)
C3 C2 H2 119.7
C1 C2 H2 119.7
C2 C3 C4 119.9(2)
C2 C3 H3 120.0
C4 C3 H3 120.0
C5 C4 C3 119.5(2)
C5 C4 H4 120.3
C3 C4 H4 120.3
C4 C5 C6 121.0(2)
C4 C5 H5 119.5
C6 C5 H5 119.5
C5 C6 C1 119.44(19)
C5 C6 S1 117.87(16)
C1 C6 S1 122.69(16)
C8 C7 C10 129.37(19)
C8 C7 S1 122.20(17)
C10 C7 S1 108.35(15)
N1 C8 C7 123.1(2)
N1 C8 C9 112.44(19)
C7 C8 C9 124.5(2)
C8 C9 H9A 109.5
C8 C9 H9B 109.5
H9A C9 H9B 109.5
C8 C9 H9C 109.5
H9A C9 H9C 109.5
H9B C9 H9C 109.5
O1 C10 C7 117.32(19)
O1 C10 C11 117.73(19)
C7 C10 C11 124.91(19)
C10 C11 H11A 109.5
C10 C11 H11B 109.5
H11A C11 H11B 109.5
C10 C11 H11C 109.5
H11A C11 H11C 109.5
H11B C11 H11C 109.5

loop_
_geom_bond_atom_site_label_1
_geom_bond_atom_site_label_2
_geom_bond_distance
S1 C6 1.765(2)
S1 C7 1.799(2)
O1 C10 1.250(3)
N1 C8 1.355(3)
N1 C1 1.410(3)
N1 H1 0.83(3)
C1 C6 1.393(3)
C1 C2 1.396(3)
C2 C3 1.387(3)
C2 H2 0.9500
C3 C4 1.391(3)
C3 H3 0.9500
C4 C5 1.388(3)
C4 H4 0.9500
C5 C6 1.392(3)
C5 H5 0.9500
C7 C8 1.377(3)
C7 C10 1.439(3)
C8 C9 1.503(3)
C9 H9A 0.9800
C9 H9B 0.9800
C9 H9C 0.9800
C10 C11 1.506(3)
C11 H11A 0.9800
C11 H11B 0.9800
C11 H11C 0.9800

loop_
_geom_hbond_atom_site_label_D
_geom_hbond_atom_site_label_H
_geom_hbond_atom_site_label_A
_geom_hbond_site_symmetry_A
_geom_hbond_distance_DH
_geom_hbond_distance_HA
_geom_hbond_distance_DA
_geom_hbond_angle_DHA
_geom_hbond_publ_flag
N1 H1 O1 1_655 0.826(15) 2.042(17) 2.854(2) 166.99(16) yes

loop_
_geom_torsion_atom_site_label_1
_geom_torsion_atom_site_label_2
_geom_torsion_atom_site_label_3
_geom_torsion_atom_site_label_4
_geom_torsion
C8 N1 C1 C6 6.9(3)
C8 N1 C1 C2 -171.1(2)
C6 C1 C2 C3 2.2(3)
N1 C1 C2 C3 -179.81(19)
C1 C2 C3 C4 -1.0(3)
C2 C3 C4 C5 -0.5(3)
C3 C4 C5 C6 1.0(3)
C4 C5 C6 C1 0.2(3)
C4 C5 C6 S1 179.66(16)
C2 C1 C6 C5 -1.8(3)
N1 C1 C6 C5 -179.70(19)
C2 C1 C6 S1 178.81(16)
N1 C1 C6 S1 0.9(3)
C7 S1 C6 C5 173.12(17)
C7 S1 C6 C1 -7.4(2)
C6 S1 C7 C8 9.2(2)
C6 S1 C7 C10 -173.90(14)
C1 N1 C8 C7 -4.9(3)
C1 N1 C8 C9 175.0(2)
C10 C7 C8 N1 179.5(2)
S1 C7 C8 N1 -4.4(3)
C10 C7 C8 C9 -0.5(4)
S1 C7 C8 C9 175.69(16)
C8 C7 C10 O1 -179.7(2)
S1 C7 C10 O1 3.8(2)
C8 C7 C10 C11 2.7(4)
S1 C7 C10 C11 -173.90(17)

loop_
_cod_related_entry_id
_cod_related_entry_database
_cod_related_entry_code
1 ChemSpider 517900
